data_1512596
loop_
_publ_author_name
'Conner, Elizabeth S.'
'Crocker, Katherine E.'
'Fernando, Ranelka G.'
'Fronczek, Frank R.'
'Stanley, George G.'
'Ragains, Justin R.'

_publ_section_title
;
 Visible-light-promoted selenofunctionalization of alkenes.
;
_journal_issue 21
_journal_name_full 'Organic letters'
_journal_page_first 5558
_journal_page_last 5561
_journal_paper_doi 10.1021/ol402753u
_journal_volume 15
_journal_year 2013
_chemical_formula_moiety 'C11 H14 Br2 O Te'
_chemical_formula_sum 'C11 H14 Br2 O Te'
_chemical_formula_weight 449.64
_chemical_name_systematic
; 
 ? 
;
_space_group_IT_number 29
_symmetry_cell_setting orthorhombic
_symmetry_space_group_name_Hall 'P 2c -2ac'
_symmetry_space_group_name_H-M 'P c a 21'
_atom_sites_solution_hydrogens geom
_atom_sites_solution_primary direct
_atom_sites_solution_secondary difmap
_audit_creation_method SHELXL-97
_cell_angle_alpha 90
_cell_angle_beta 90
_cell_angle_gamma 90
_cell_formula_units_Z 4
_cell_length_a 11.1874(15)
_cell_length_b 14.775(2)
_cell_length_c 8.1374(10)
_cell_measurement_reflns_used 9845
_cell_measurement_temperature 90.0(5)
_cell_measurement_theta_max 30.50
_cell_measurement_theta_min 2.76
_cell_volume 1345.1(3)
_computing_cell_refinement 'Bruker SAINT'
_computing_data_collection 'Bruker APEX2'
_computing_data_reduction 'Bruker SAINT'
_computing_molecular_graphics 'ORTEP-3 for Windows (Farrugia, 1997)'
_computing_publication_material 'SHELXL-97 (Sheldrick, 2008)'
_computing_structure_refinement 'SHELXL-97 (Sheldrick, 2008)'
_computing_structure_solution 'SHELXS-97 (Sheldrick, 2008)'
_diffrn_ambient_temperature 90.0(5)
_diffrn_measured_fraction_theta_full 0.998
_diffrn_measured_fraction_theta_max 0.995
_diffrn_measurement_device_type 'Bruker Kappa APEX-II DUO'
_diffrn_measurement_method '\f and \w scans'
_diffrn_radiation_monochromator 'TRIUMPH curved graphite'
_diffrn_radiation_source 'fine-focus sealed tube'
_diffrn_radiation_type MoK\a
_diffrn_radiation_wavelength 0.71073
_diffrn_reflns_av_R_equivalents 0.0406
_diffrn_reflns_av_sigmaI/netI 0.0408
_diffrn_reflns_limit_h_max 15
_diffrn_reflns_limit_h_min -15
_diffrn_reflns_limit_k_max 20
_diffrn_reflns_limit_k_min -21
_diffrn_reflns_limit_l_max 10
_diffrn_reflns_limit_l_min -11
_diffrn_reflns_number 19762
_diffrn_reflns_theta_full 25.00
_diffrn_reflns_theta_max 30.57
_diffrn_reflns_theta_min 2.28
_exptl_absorpt_coefficient_mu 8.127
_exptl_absorpt_correction_T_max 0.7370
_exptl_absorpt_correction_T_min 0.2657
_exptl_absorpt_correction_type multi-scan
_exptl_absorpt_process_details 'SADABS (Sheldrick, 2004)'
_exptl_crystal_colour colourless
_exptl_crystal_density_diffrn 2.220
_exptl_crystal_density_method 'not measured'
_exptl_crystal_description plate
_exptl_crystal_F_000 840
_exptl_crystal_size_max 0.40
_exptl_crystal_size_mid 0.38
_exptl_crystal_size_min 0.04
_refine_diff_density_max 1.704
_refine_diff_density_min -1.161
_refine_diff_density_rms 0.209
_refine_ls_abs_structure_details '1740 Friedel pairs (Flack, 1983) '
_refine_ls_abs_structure_Flack 0.077(14)
_refine_ls_extinction_method none
_refine_ls_goodness_of_fit_ref 1.467
_refine_ls_hydrogen_treatment constr
_refine_ls_matrix_type full
_refine_ls_number_parameters 140
_refine_ls_number_reflns 3926
_refine_ls_number_restraints 1
_refine_ls_restrained_S_all 1.467
_refine_ls_R_factor_all 0.0524
_refine_ls_R_factor_gt 0.0442
_refine_ls_shift/su_max 0.001
_refine_ls_shift/su_mean 0.000
_refine_ls_structure_factor_coef Fsqd
_refine_ls_weighting_details 'calc w=1/[\s^2^(Fo^2^)+4.0P] where P=(Fo^2^+2Fc^2^)/3'
_refine_ls_weighting_scheme calc
_refine_ls_wR_factor_gt 0.0840
_refine_ls_wR_factor_ref 0.0871
_reflns_number_gt 3546
_reflns_number_total 3926
_reflns_threshold_expression I>2\s(I)
_cod_data_source_file ol402753u_si_002.cif
_cod_data_source_block Conner1
_cod_depositor_comments
;
The following automatic conversions were performed:

'_symmetry_cell_setting' value 'Orthorhombic' changed to
'orthorhombic' according to
/home/saulius/struct/CIF-dictionaries/cif_core.dic dictionary named
'cif_core.dic' version 2.4.2 from 2011-04-26.

Automatic conversion script
Id: cif_fix_values 1891 2012-01-12 08:04:46Z andrius 
;
_cod_original_sg_symbol_Hall 'P 2c -2ac '
_cod_original_sg_symbol_H-M 'P c a 21 '
_cod_database_code 1512596

loop_
_symmetry_equiv_pos_as_xyz
'x, y, z'
'-x, -y, z+1/2'
'x+1/2, -y, z'
'-x+1/2, y, z+1/2'

loop_
_atom_site_label
_atom_site_type_symbol
_atom_site_fract_x
_atom_site_fract_y
_atom_site_fract_z
_atom_site_U_iso_or_equiv
_atom_site_adp_type
_atom_site_occupancy
_atom_site_symmetry_multiplicity
_atom_site_calc_flag
_atom_site_refinement_flags
_atom_site_disorder_assembly
_atom_site_disorder_group
Te1 Te 0.43128(3) 0.76059(3) 0.37337(6) 0.02076(9) Uani 1 1 d . A .
Br1 Br 0.64561(5) 0.73854(5) 0.24349(9) 0.03135(16) Uani 1 1 d . . .
Br2 Br 0.21069(6) 0.77710(5) 0.50098(9) 0.02932(15) Uani 1 1 d . . .
O1 O 0.5314(7) 0.9247(4) 0.5462(8) 0.0541(17) Uani 1 1 d . . .
C1 C 0.5048(6) 0.7686(5) 0.6175(9) 0.0264(13) Uani 1 1 d . . .
H1A H 0.4596 0.7286 0.6929 0.032 Uiso 1 1 calc R A .
H1B H 0.5894 0.7489 0.6168 0.032 Uiso 1 1 calc R . .
C2 C 0.4957(8) 0.8677(6) 0.6754(10) 0.044(2) Uani 1 1 d . A .
H2 H 0.4116 0.8818 0.7079 0.052 Uiso 1 1 calc R . .
C3 C 0.5810(9) 0.8859(7) 0.8214(12) 0.055(2) Uani 1 1 d . . .
H3A H 0.5358 0.9032 0.9212 0.066 Uiso 1 1 calc R A .
H3B H 0.6304 0.8320 0.8461 0.066 Uiso 1 1 calc R . .
C4 C 0.6563(10) 0.9623(8) 0.7616(18) 0.078(4) Uani 1 1 d . A .
H41A H 0.6697 1.0076 0.8494 0.093 Uiso 0.535(16) 1 calc PR A 1
H42A H 0.7346 0.9405 0.7211 0.093 Uiso 0.535(16) 1 calc PR A 1
H41B H 0.6233 1.0211 0.7982 0.093 Uiso 0.465(16) 1 calc PR A 2
H42B H 0.7393 0.9566 0.8025 0.093 Uiso 0.465(16) 1 calc PR A 2
C5A C 0.5840(17) 1.0006(13) 0.626(3) 0.067(5) Uani 0.535(16) 1 d P A 1
H51A H 0.5216 1.0415 0.6700 0.081 Uiso 0.535(16) 1 calc PR A 1
H52A H 0.6352 1.0351 0.5492 0.081 Uiso 0.535(16) 1 calc PR A 1
C5B C 0.653(2) 0.9550(14) 0.581(4) 0.067(5) Uani 0.465(16) 1 d P A 2
H51B H 0.6688 1.0142 0.5287 0.081 Uiso 0.465(16) 1 calc PR A 2
H52B H 0.7121 0.9104 0.5411 0.081 Uiso 0.465(16) 1 calc PR A 2
C6 C 0.4066(5) 0.6184(4) 0.3763(10) 0.0219(11) Uani 1 1 d . . .
C7 C 0.4900(6) 0.5630(5) 0.4521(8) 0.0237(13) Uani 1 1 d . A .
H7 H 0.5593 0.5883 0.5016 0.028 Uiso 1 1 calc R . .
C8 C 0.4713(6) 0.4706(5) 0.4548(8) 0.0282(15) Uani 1 1 d . . .
H8 H 0.5275 0.4325 0.5085 0.034 Uiso 1 1 calc R A .
C9 C 0.3719(5) 0.4325(4) 0.3803(10) 0.0255(12) Uani 1 1 d . A .
H9 H 0.3597 0.3689 0.3825 0.031 Uiso 1 1 calc R . .
C10 C 0.2899(6) 0.4894(5) 0.3018(8) 0.0271(14) Uani 1 1 d . . .
H10 H 0.2216 0.4642 0.2496 0.033 Uiso 1 1 calc R A .
C11 C 0.3074(5) 0.5817(5) 0.2996(8) 0.0240(13) Uani 1 1 d . A .
H11 H 0.2516 0.6200 0.2456 0.029 Uiso 1 1 calc R . .

loop_
_atom_site_aniso_label
_atom_site_aniso_U_11
_atom_site_aniso_U_22
_atom_site_aniso_U_33
_atom_site_aniso_U_23
_atom_site_aniso_U_13
_atom_site_aniso_U_12
Te1 0.02213(15) 0.01914(18) 0.02100(16) 0.0032(3) -0.00056(15) 0.00207(12)
Br1 0.0253(3) 0.0304(4) 0.0384(4) 0.0031(4) 0.0058(3) -0.0002(3)
Br2 0.0280(3) 0.0348(4) 0.0251(3) 0.0050(3) 0.0038(3) 0.0102(3)
O1 0.095(5) 0.024(3) 0.044(4) 0.002(3) 0.009(3) -0.009(3)
C1 0.036(3) 0.017(3) 0.026(3) 0.002(3) -0.005(3) -0.002(3)
C2 0.057(5) 0.042(5) 0.032(4) -0.004(4) 0.002(4) -0.002(4)
C3 0.067(6) 0.051(6) 0.047(5) -0.014(4) -0.015(4) -0.015(5)
C4 0.063(6) 0.060(7) 0.110(10) -0.019(8) -0.011(7) 0.003(6)
C5A 0.061(9) 0.027(7) 0.114(14) -0.002(8) 0.033(9) -0.009(6)
C5B 0.061(9) 0.027(7) 0.114(14) -0.002(8) 0.033(9) -0.009(6)
C6 0.025(2) 0.018(3) 0.023(3) -0.005(3) 0.005(3) 0.0028(19)
C7 0.024(3) 0.027(4) 0.020(3) -0.002(3) -0.001(2) 0.003(2)
C8 0.028(3) 0.033(4) 0.024(3) 0.006(3) -0.001(3) 0.004(3)
C9 0.031(3) 0.024(3) 0.021(3) 0.001(3) 0.007(3) -0.003(2)
C10 0.027(3) 0.034(4) 0.020(3) 0.000(3) 0.003(2) -0.008(3)
C11 0.022(3) 0.022(3) 0.027(3) 0.002(3) 0.000(2) 0.002(2)

loop_
_atom_type_symbol
_atom_type_description
_atom_type_scat_dispersion_real
_atom_type_scat_dispersion_imag
_atom_type_scat_source
C C 0.0033 0.0016 'International Tables Vol C Tables 4.2.6.8 and 6.1.1.4'
H H 0.0000 0.0000 'International Tables Vol C Tables 4.2.6.8 and 6.1.1.4'
O O 0.0106 0.0060 'International Tables Vol C Tables 4.2.6.8 and 6.1.1.4'
Te Te -0.5308 1.6751 'International Tables Vol C Tables 4.2.6.8 and 6.1.1.4'
Br Br -0.2901 2.4595 'International Tables Vol C Tables 4.2.6.8 and 6.1.1.4'

loop_
_geom_angle_atom_site_label_1
_geom_angle_atom_site_label_2
_geom_angle_atom_site_label_3
_geom_angle
C6 Te1 C1 95.4(3)
C6 Te1 Br1 90.04(15)
C1 Te1 Br1 91.68(19)
C6 Te1 Br2 88.04(15)
C1 Te1 Br2 89.38(19)
Br1 Te1 Br2 177.88(3)
C2 O1 C5A 104.3(11)
C2 O1 C5B 107.7(12)
C2 C1 Te1 108.0(5)
C2 C1 H1A 110.1
Te1 C1 H1A 110.1
C2 C1 H1B 110.1
Te1 C1 H1B 110.1
H1A C1 H1B 108.4
O1 C2 C1 108.8(6)
O1 C2 C3 107.2(7)
C1 C2 C3 111.0(7)
O1 C2 H2 109.9
C1 C2 H2 109.9
C3 C2 H2 109.9
C4 C3 C2 103.2(9)
C4 C3 H3A 111.1
C2 C3 H3A 111.1
C4 C3 H3B 111.1
C2 C3 H3B 111.1
H3A C3 H3B 109.1
C5B C4 C3 104.7(12)
C5A C4 C3 102.9(10)
C5A C4 H41A 111.2
C3 C4 H41A 111.2
C5A C4 H42A 111.2
C3 C4 H42A 111.2
H41A C4 H42A 109.1
C5B C4 H41B 110.8
C3 C4 H41B 110.8
C5B C4 H42B 110.8
C3 C4 H42B 110.8
H41B C4 H42B 108.9
O1 C5A C4 105.4(14)
O1 C5A H51A 110.7
C4 C5A H51A 110.7
O1 C5A H52A 110.7
C4 C5A H52A 110.7
H51A C5A H52A 108.8
O1 C5B C4 104.0(15)
O1 C5B H51B 111.0
C4 C5B H51B 111.0
O1 C5B H52B 111.0
C4 C5B H52B 111.0
H51B C5B H52B 109.0
C11 C6 C7 120.6(6)
C11 C6 Te1 119.2(5)
C7 C6 Te1 120.2(5)
C8 C7 C6 119.3(6)
C8 C7 H7 120.4
C6 C7 H7 120.4
C7 C8 C9 121.1(6)
C7 C8 H8 119.5
C9 C8 H8 119.5
C8 C9 C10 118.8(6)
C8 C9 H9 120.6
C10 C9 H9 120.6
C11 C10 C9 120.5(6)
C11 C10 H10 119.8
C9 C10 H10 119.8
C10 C11 C6 119.8(6)
C10 C11 H11 120.1
C6 C11 H11 120.1

loop_
_geom_bond_atom_site_label_1
_geom_bond_atom_site_label_2
_geom_bond_distance
Te1 C6 2.119(6)
Te1 C1 2.153(7)
Te1 Br1 2.6406(8)
Te1 Br2 2.6885(8)
O1 C2 1.405(10)
O1 C5A 1.42(2)
O1 C5B 1.46(2)
C1 C2 1.542(11)
C1 H1A 0.9900
C1 H1B 0.9900
C2 C3 1.547(12)
C2 H2 1.0000
C3 C4 1.491(15)
C3 H3A 0.9900
C3 H3B 0.9900
C4 C5B 1.47(3)
C4 C5A 1.48(3)
C4 H41A 0.9900
C4 H42A 0.9900
C4 H41B 0.9900
C4 H42B 0.9900
C5A H51A 0.9900
C5A H52A 0.9900
C5B H51B 0.9900
C5B H52B 0.9900
C6 C11 1.384(9)
C6 C7 1.386(9)
C7 C8 1.381(10)
C7 H7 0.9500
C8 C9 1.385(9)
C8 H8 0.9500
C9 C10 1.399(10)
C9 H9 0.9500
C10 C11 1.378(10)
C10 H10 0.9500
C11 H11 0.9500

loop_
_geom_torsion_atom_site_label_1
_geom_torsion_atom_site_label_2
_geom_torsion_atom_site_label_3
_geom_torsion_atom_site_label_4
_geom_torsion
C6 Te1 C1 C2 -162.0(5)
Br1 Te1 C1 C2 107.8(5)
Br2 Te1 C1 C2 -74.1(5)
C5A O1 C2 C1 -148.3(10)
C5B O1 C2 C1 -102.2(12)
C5A O1 C2 C3 -28.2(12)
C5B O1 C2 C3 17.9(13)
Te1 C1 C2 O1 -43.9(8)
Te1 C1 C2 C3 -161.7(6)
O1 C2 C3 C4 4.7(11)
C1 C2 C3 C4 123.4(8)
C2 C3 C4 C5B -25.0(14)
C2 C3 C4 C5A 19.6(14)
C2 O1 C5A C4 41.8(14)
C5B O1 C5A C4 -59.0(18)
C5B C4 C5A O1 59.8(16)
C3 C4 C5A O1 -38.0(15)
C2 O1 C5B C4 -34.0(16)
C5A O1 C5B C4 58.6(19)
C5A C4 C5B O1 -57.1(15)
C3 C4 C5B O1 36.2(17)
C1 Te1 C6 C11 143.5(6)
Br1 Te1 C6 C11 -124.9(5)
Br2 Te1 C6 C11 54.3(5)
C1 Te1 C6 C7 -37.6(6)
Br1 Te1 C6 C7 54.1(5)
Br2 Te1 C6 C7 -126.8(6)
C11 C6 C7 C8 -2.0(10)
Te1 C6 C7 C8 179.0(5)
C6 C7 C8 C9 1.3(10)
C7 C8 C9 C10 -0.1(10)
C8 C9 C10 C11 -0.4(10)
C9 C10 C11 C6 -0.3(10)
C7 C6 C11 C10 1.5(10)
Te1 C6 C11 C10 -179.5(5)
